data_7007378
loop_
_publ_author_name
'Adams, Christopher J.'
'Crawford, Paul C.'
'Guy Orpen, A.'
'Podesta, Thomas J.'

_publ_section_title
;
 Cation and anion diversity in [M(dithiooxalate)2]2- salts: structure
 robustness in crystal synthesis.
;
_journal_issue 34
_journal_name_full 'Dalton transactions (Cambridge, England : 2003)'
_journal_page_first 4078
_journal_page_last 4092
_journal_paper_doi 10.1039/b604319d
_journal_year 2006
_chemical_formula_sum 'C16 H14 N4 Ni O6 S4'
_chemical_formula_weight 545.26
_chemical_name_systematic
;
?
;
_space_group_IT_number 15
_symmetry_cell_setting monoclinic
_symmetry_space_group_name_Hall '-C 2yc'
_symmetry_space_group_name_H-M 'C 1 2/c 1'
_atom_sites_solution_hydrogens geom
_atom_sites_solution_primary direct
_atom_sites_solution_secondary difmap
_audit_creation_method SHELXL-97
_cell_angle_alpha 90.00
_cell_angle_beta 118.784(2)
_cell_angle_gamma 90.00
_cell_formula_units_Z 4
_cell_length_a 17.656(2)
_cell_length_b 10.0009(14)
_cell_length_c 13.3630(18)
_cell_measurement_reflns_used 118
_cell_measurement_temperature 173(2)
_cell_measurement_theta_max 27.51
_cell_measurement_theta_min 2.4245
_cell_volume 2068.0(5)
_computing_cell_refinement 'Bruker SMART'
_computing_data_collection 'Bruker SMART'
_computing_data_reduction 'Bruker SHELXTL'
_computing_molecular_graphics 'Bruker SHELXTL'
_computing_publication_material 'Bruker SHELXTL'
_computing_structure_refinement 'SHELXL-97 (Sheldrick, 1997)'
_computing_structure_solution 'SHELXS-97 (Sheldrick, 1990)'
_diffrn_ambient_temperature 173(2)
_diffrn_measured_fraction_theta_full 0.998
_diffrn_measured_fraction_theta_max 0.998
_diffrn_measurement_device_type 'CCD area detector'
_diffrn_measurement_method 'phi and omega scans'
_diffrn_radiation_monochromator graphite
_diffrn_radiation_source 'fine-focus sealed tube'
_diffrn_radiation_type MoK\a
_diffrn_radiation_wavelength 0.71073
_diffrn_reflns_av_R_equivalents 0.0294
_diffrn_reflns_av_sigmaI/netI 0.0208
_diffrn_reflns_limit_h_max 22
_diffrn_reflns_limit_h_min -22
_diffrn_reflns_limit_k_max 12
_diffrn_reflns_limit_k_min -12
_diffrn_reflns_limit_l_max 16
_diffrn_reflns_limit_l_min -17
_diffrn_reflns_number 10482
_diffrn_reflns_theta_full 27.51
_diffrn_reflns_theta_max 27.51
_diffrn_reflns_theta_min 2.42
_exptl_absorpt_coefficient_mu 1.386
_exptl_absorpt_correction_T_max 0.849439
_exptl_absorpt_correction_T_min 0.668562
_exptl_absorpt_correction_type multi-scan
_exptl_crystal_colour purple
_exptl_crystal_density_diffrn 1.751
_exptl_crystal_density_method 'not measured'
_exptl_crystal_description prism
_exptl_crystal_F_000 1112
_exptl_crystal_size_max 0.2
_exptl_crystal_size_mid 0.1
_exptl_crystal_size_min 0.1
_refine_diff_density_max 0.413
_refine_diff_density_min -0.247
_refine_diff_density_rms 0.056
_refine_ls_extinction_method none
_refine_ls_goodness_of_fit_ref 1.187
_refine_ls_hydrogen_treatment constr
_refine_ls_matrix_type full
_refine_ls_number_parameters 142
_refine_ls_number_reflns 2372
_refine_ls_number_restraints 0
_refine_ls_restrained_S_all 1.187
_refine_ls_R_factor_all 0.0335
_refine_ls_R_factor_gt 0.0261
_refine_ls_shift/su_max 0.000
_refine_ls_shift/su_mean 0.000
_refine_ls_structure_factor_coef Fsqd
_refine_ls_weighting_details 'calc w=1/[\s^2^(Fo^2^)+(0.0397P)^2^+0.0000P] where P=(Fo^2^+2Fc^2^)/3'
_refine_ls_weighting_scheme calc
_refine_ls_wR_factor_gt 0.0695
_refine_ls_wR_factor_ref 0.0722
_reflns_number_gt 2022
_reflns_number_total 2372
_reflns_threshold_expression >2sigma(I)
_cod_data_source_file b604319d.txt
_cod_data_source_block 11
_cod_depositor_comments
;
The following automatic conversions were performed:
'_symmetry_cell_setting' value 'Monoclinic' changed to 'monoclinic'
according to '/home/saulius/struct/CIF-dictionaries/cif_core.dic'
dictionary named 'cif_core.dic' version 2.4.1 from 2010-06-29.

Automatic conversion script
Id: cif_fix_enum 1527 2010-12-29 10:47:43Z saulius 
;
_cod_original_sg_symbol_H-M C2/c
_cod_database_code 7007378

loop_
_symmetry_equiv_pos_as_xyz
'x, y, z'
'-x, y, -z+1/2'
'x+1/2, y+1/2, z'
'-x+1/2, y+1/2, -z+1/2'
'-x, -y, -z'
'x, -y, z-1/2'
'-x+1/2, -y+1/2, -z'
'x+1/2, -y+1/2, z-1/2'

loop_
_atom_site_label
_atom_site_type_symbol
_atom_site_fract_x
_atom_site_fract_y
_atom_site_fract_z
_atom_site_U_iso_or_equiv
_atom_site_adp_type
_atom_site_occupancy
_atom_site_symmetry_multiplicity
_atom_site_calc_flag
_atom_site_refinement_flags
_atom_site_disorder_assembly
_atom_site_disorder_group
Ni1 Ni 0.2500 0.2500 0.0000 0.02220(10) Uani 1 2 d S . .
S1 S 0.23691(2) 0.46482(4) 0.01415(4) 0.02803(12) Uani 1 1 d . . .
S2 S 0.38861(3) 0.26497(4) 0.06603(5) 0.03212(13) Uani 1 1 d . . .
O1 O 0.35676(7) 0.64914(11) 0.07874(10) 0.0296(3) Uani 1 1 d . . .
O2 O 0.48389(7) 0.47982(12) 0.11265(12) 0.0352(3) Uani 1 1 d . . .
C1 C 0.33836(10) 0.53071(17) 0.06106(13) 0.0239(3) Uani 1 1 d . . .
C2 C 0.41169(10) 0.43194(17) 0.08315(14) 0.0255(4) Uani 1 1 d . . .
C7 C 0.89775(11) 0.22631(18) 0.30828(14) 0.0275(4) Uani 1 1 d . . .
H7A H 0.8818 0.1346 0.2980 0.033 Uiso 1 1 calc R . .
N1 N 0.98106(10) 0.26081(14) 0.36524(13) 0.0303(4) Uani 1 1 d . . .
H1A H 1.0201 0.1969 0.3919 0.036 Uiso 1 1 calc R . .
C6 C 0.83434(10) 0.32480(17) 0.26401(14) 0.0234(3) Uani 1 1 d . . .
C4 C 0.94833(11) 0.48888(19) 0.34311(16) 0.0337(4) Uani 1 1 d . . .
H4A H 0.9665 0.5796 0.3568 0.040 Uiso 1 1 calc R . .
C5 C 0.86110(10) 0.45728(17) 0.28183(14) 0.0284(4) Uani 1 1 d . . .
H5A H 0.8194 0.5269 0.2519 0.034 Uiso 1 1 calc R . .
C3 C 1.00791(11) 0.3874(2) 0.38368(15) 0.0333(4) Uani 1 1 d . . .
H3A H 1.0679 0.4072 0.4246 0.040 Uiso 1 1 calc R . .
O3 O 0.60348(7) 0.30196(13) 0.12236(11) 0.0342(3) Uani 1 1 d . . .
H3B H 0.5643 0.3537 0.1172 0.051 Uiso 1 1 calc R . .
N2 N 0.68374(9) 0.36417(14) 0.18475(12) 0.0276(3) Uani 1 1 d . . .
C8 C 0.74436(11) 0.28271(17) 0.20018(15) 0.0267(4) Uani 1 1 d . . .
H8A H 0.7307 0.1947 0.1700 0.032 Uiso 1 1 calc R . .

loop_
_atom_site_aniso_label
_atom_site_aniso_U_11
_atom_site_aniso_U_22
_atom_site_aniso_U_33
_atom_site_aniso_U_23
_atom_site_aniso_U_13
_atom_site_aniso_U_12
Ni1 0.01405(16) 0.02128(18) 0.02948(18) 0.00077(11) 0.00904(13) 0.00000(10)
S1 0.01626(19) 0.0233(2) 0.0421(3) -0.00021(17) 0.01207(18) 0.00025(15)
S2 0.0165(2) 0.0233(2) 0.0531(3) -0.00192(19) 0.0140(2) -0.00021(16)
O1 0.0228(6) 0.0239(7) 0.0402(7) -0.0045(5) 0.0136(6) -0.0017(5)
O2 0.0185(6) 0.0287(7) 0.0560(8) -0.0051(6) 0.0161(6) -0.0041(5)
C1 0.0194(7) 0.0264(9) 0.0254(8) -0.0013(7) 0.0103(6) 0.0000(7)
C2 0.0193(8) 0.0255(9) 0.0299(9) -0.0013(7) 0.0104(7) -0.0006(6)
C7 0.0242(9) 0.0268(9) 0.0285(9) -0.0009(7) 0.0104(7) 0.0015(7)
N1 0.0199(7) 0.0351(9) 0.0320(8) 0.0021(6) 0.0094(6) 0.0094(6)
C6 0.0192(8) 0.0240(8) 0.0241(8) 0.0003(6) 0.0081(7) 0.0031(6)
C4 0.0251(9) 0.0309(10) 0.0392(10) -0.0064(8) 0.0107(8) -0.0055(7)
C5 0.0229(8) 0.0271(9) 0.0323(9) -0.0005(7) 0.0109(7) 0.0035(7)
C3 0.0191(8) 0.0408(11) 0.0349(10) -0.0037(8) 0.0089(8) -0.0016(7)
O3 0.0159(6) 0.0352(7) 0.0459(8) -0.0080(6) 0.0103(6) -0.0042(5)
N2 0.0168(7) 0.0310(8) 0.0300(8) -0.0031(6) 0.0073(6) -0.0042(5)
C8 0.0229(9) 0.0244(8) 0.0308(9) -0.0018(7) 0.0114(7) -0.0021(7)

loop_
_atom_type_symbol
_atom_type_description
_atom_type_scat_dispersion_real
_atom_type_scat_dispersion_imag
_atom_type_scat_source
C C 0.0033 0.0016 'International Tables Vol C Tables 4.2.6.8 and 6.1.1.4'
H H 0.0000 0.0000 'International Tables Vol C Tables 4.2.6.8 and 6.1.1.4'
N N 0.0061 0.0033 'International Tables Vol C Tables 4.2.6.8 and 6.1.1.4'
O O 0.0106 0.0060 'International Tables Vol C Tables 4.2.6.8 and 6.1.1.4'
S S 0.1246 0.1234 'International Tables Vol C Tables 4.2.6.8 and 6.1.1.4'
Ni Ni 0.3393 1.1124 'International Tables Vol C Tables 4.2.6.8 and 6.1.1.4'

loop_
_geom_angle_atom_site_label_1
_geom_angle_atom_site_label_2
_geom_angle_atom_site_label_3
_geom_angle
_geom_angle_site_symmetry_1
_geom_angle_site_symmetry_3
_geom_angle_publ_flag
S2 Ni1 S2 180.0 7 . ?
S2 Ni1 S1 87.554(15) 7 . ?
S2 Ni1 S1 92.446(15) . . ?
S2 Ni1 S1 92.448(15) 7 7 ?
S2 Ni1 S1 87.552(15) . 7 ?
S1 Ni1 S1 179.998(1) . 7 ?
C1 S1 Ni1 105.92(6) . . ?
C2 S2 Ni1 105.75(6) . . ?
O1 C1 C2 117.68(14) . . ?
O1 C1 S1 125.17(13) . . ?
C2 C1 S1 117.15(12) . . ?
O2 C2 C1 117.11(15) . . ?
O2 C2 S2 124.39(13) . . ?
C1 C2 S2 118.50(11) . . ?
N1 C7 C6 119.95(16) . . ?
C3 N1 C7 123.16(15) . . ?
C5 C6 C7 117.72(15) . . ?
C5 C6 C8 124.13(15) . . ?
C7 C6 C8 118.14(15) . . ?
C3 C4 C5 119.12(17) . . ?
C6 C5 C4 120.50(16) . . ?
N1 C3 C4 119.54(16) . . ?
C8 N2 O3 109.98(14) . . ?
N2 C8 C6 120.11(16) . . ?

loop_
_geom_bond_atom_site_label_1
_geom_bond_atom_site_label_2
_geom_bond_distance
_geom_bond_site_symmetry_2
_geom_bond_publ_flag
Ni1 S2 2.1703(5) 7 ?
Ni1 S2 2.1704(5) . ?
Ni1 S1 2.1788(5) . ?
Ni1 S1 2.1788(5) 7 ?
S1 C1 1.7188(17) . ?
S2 C2 1.7079(17) . ?
O1 C1 1.2208(19) . ?
O2 C2 1.2353(19) . ?
C1 C2 1.540(2) . ?
C7 N1 1.336(2) . ?
C7 C6 1.391(2) . ?
N1 C3 1.333(2) . ?
C6 C5 1.388(2) . ?
C6 C8 1.457(2) . ?
C4 C3 1.372(3) . ?
C4 C5 1.389(2) . ?
O3 N2 1.3973(17) . ?
N2 C8 1.280(2) . ?
